data_4514194
loop_
_publ_author_name
'Mifleur, Alexis'
'M\'erel, Delphine S.'
'Mortreux, Andr\'e'
'Suisse, Isabelle'
'Capet, Fr\'ed\'eric'
'Trivelli, Xavier'
'Sauthier, Mathieu'
'Macgregor, Stuart A.'

_publ_section_title
;
 Deciphering the Mechanism of the Nickel-Catalyzed Hydroalkoxylation
 Reaction: A Combined Experimental and Computational Study
;
_journal_issue 10
_journal_name_full 'ACS Catalysis'
_journal_page_first 6915
_journal_paper_doi 10.1021/acscatal.7b00616
_journal_volume 7
_journal_year 2017
_chemical_formula_moiety 'C36 H35 Cl Ni P2, C7 H8'
_chemical_formula_sum 'C43 H43 Cl Ni P2'
_chemical_formula_weight 715.87
_space_group_crystal_system monoclinic
_space_group_IT_number 14
_space_group_name_Hall '-P 2yn'
_space_group_name_H-M_alt 'P 1 21/n 1'
_symmetry_space_group_name_Hall '-P 2yn'
_symmetry_space_group_name_H-M 'P 1 21/n 1'
_atom_sites_solution_hydrogens geom
_atom_sites_solution_primary direct
_audit_creation_date 2015-02-17
_audit_creation_method
;
Olex2 1.2
(compiled 2015.01.19 svn.r3143 for OlexSys, GUI svn.r4992)
;
_cell_angle_alpha 90
_cell_angle_beta 106.111(2)
_cell_angle_gamma 90
_cell_formula_units_Z 4
_cell_length_a 12.3832(5)
_cell_length_b 17.1052(6)
_cell_length_c 17.3844(7)
_cell_measurement_reflns_used 9195
_cell_measurement_temperature 100
_cell_measurement_theta_max 28.05
_cell_measurement_theta_min 2.36
_cell_volume 3537.7(2)
_computing_cell_refinement 'SAINT v8.34A (Bruker, 2013)'
_computing_data_reduction 'SAINT v8.34A (Bruker, 2013)'
_computing_molecular_graphics 'Olex2 (Dolomanov et al., 2009)'
_computing_publication_material 'Olex2 (Dolomanov et al., 2009)'
_computing_structure_refinement 'XL (Sheldrick, 2008)'
_computing_structure_solution 'ShelXT (Sheldrick, 2015)'
_diffrn_ambient_temperature 100
_diffrn_measured_fraction_theta_full 0.996
_diffrn_measured_fraction_theta_max 0.996
_diffrn_measurement_device_type 'Bruker APEX-II CCD'
_diffrn_measurement_method '\f and \w scans'
_diffrn_radiation_type MoK\a
_diffrn_radiation_wavelength 0.71073
_diffrn_reflns_av_R_equivalents 0.0385
_diffrn_reflns_av_unetI/netI 0.0205
_diffrn_reflns_Laue_measured_fraction_full 0.996
_diffrn_reflns_Laue_measured_fraction_max 0.996
_diffrn_reflns_limit_h_max 14
_diffrn_reflns_limit_h_min -14
_diffrn_reflns_limit_k_max 20
_diffrn_reflns_limit_k_min -20
_diffrn_reflns_limit_l_max 20
_diffrn_reflns_limit_l_min -20
_diffrn_reflns_number 54710
_diffrn_reflns_point_group_measured_fraction_full 0.996
_diffrn_reflns_point_group_measured_fraction_max 0.996
_diffrn_reflns_theta_full 25.094
_diffrn_reflns_theta_max 25.094
_diffrn_reflns_theta_min 1.704
_diffrn_standards_number 0
_exptl_absorpt_coefficient_mu 0.745
_exptl_absorpt_correction_T_max 0.7457
_exptl_absorpt_correction_T_min 0.6682
_exptl_absorpt_correction_type multi-scan
_exptl_absorpt_process_details
'SADABS-2014/4 (Bruker,2014/4) was used for absorption correction. wR2(int) was 0.1180 before and 0.0469 after correction. The Ratio of minimum to maximum transmission is 0.8961. The \l/2 correction factor is 0.00150.'
_exptl_crystal_colour orange
_exptl_crystal_colour_primary orange
_exptl_crystal_density_diffrn 1.344
_exptl_crystal_description plate
_exptl_crystal_F_000 1504
_exptl_crystal_size_max 0.385
_exptl_crystal_size_mid 0.17
_exptl_crystal_size_min 0.131
_refine_diff_density_max 0.665
_refine_diff_density_min -0.434
_refine_diff_density_rms 0.047
_refine_ls_extinction_method none
_refine_ls_goodness_of_fit_ref 1.038
_refine_ls_hydrogen_treatment constr
_refine_ls_matrix_type full
_refine_ls_number_parameters 376
_refine_ls_number_reflns 6261
_refine_ls_number_restraints 0
_refine_ls_restrained_S_all 1.038
_refine_ls_R_factor_all 0.0364
_refine_ls_R_factor_gt 0.0301
_refine_ls_shift/su_max 0.001
_refine_ls_shift/su_mean 0.000
_refine_ls_structure_factor_coef Fsqd
_refine_ls_weighting_details 'w=1/[\s^2^(Fo^2^)+(0.0331P)^2^+2.6073P] where P=(Fo^2^+2Fc^2^)/3'
_refine_ls_weighting_scheme calc
_refine_ls_wR_factor_gt 0.0714
_refine_ls_wR_factor_ref 0.0747
_reflns_Friedel_coverage 0.000
_reflns_number_gt 5532
_reflns_number_total 6261
_reflns_threshold_expression 'I > 2\s(I)'
_cod_data_source_file cs7b00616_si_004.cif
_cod_data_source_block mo_am451_0m_a_a_sq
_cod_depositor_comments 'Adding full bibliography for 4514194--4514195.cif.'
_cod_database_code 4514194
_shelx_space_group_comment
;
The symmetry employed for this shelxl refinement is uniquely defined
by the following loop, which should always be used as a source of
symmetry information in preference to the above space-group names.
They are only intended as comments.
;
_shelx_estimated_absorpt_t_max 0.909
_shelx_estimated_absorpt_t_min 0.762
_olex2_refinement_description
;
1. Fixed Uiso
 At 1.2 times of:
  All C(H) groups, All C(H,H) groups
 At 1.5 times of:
  All C(H,H,H) groups
2. Uiso/Uaniso restraints and constraints
Uanis(C36A) = Uanis(C36)
Uanis(C35) = Uanis(C35A)
Uanis(C34) = Uanis(C34A)
Uanis(C33A) = Uanis(C33)
3. Others
 Sof(C34A)=Sof(H34A)=Sof(C33A)=Sof(H33C)=Sof(H33D)=Sof(C35A)=Sof(H35A)=
 Sof(C36A)=Sof(H36D)=Sof(H36E)=Sof(H36F)=1-FVAR(1)
 Sof(C35)=Sof(H35)=Sof(C36)=Sof(H36A)=Sof(H36B)=Sof(H36C)=Sof(C34)=Sof(H34)=
 Sof(C33)=Sof(H33A)=Sof(H33B)=FVAR(1)
4.a Ternary CH refined with riding coordinates:
 C35(H35), C34(H34), C34A(H34A), C35A(H35A)
4.b Secondary CH2 refined with riding coordinates:
 C20(H20A,H20B), C13(H13A,H13B), C33(H33A,H33B), C33A(H33C,H33D)
4.c Aromatic/amide H refined with riding coordinates:
 C22(H22), C17(H17), C18(H18), C23(H23), C2(H2), C32(H32), C3(H3), C15(H15),
 C16(H16), C6(H6), C26(H26), C31(H31), C28(H28), C24(H24), C25(H25), C5(H5),
 C29(H29), C8(H8), C12(H12), C4(H4), C10(H10), C30(H30), C9(H9), C11(H11)
4.d Idealised Me refined as rotating group:
 C36(H36A,H36B,H36C), C36A(H36D,H36E,H36F)
;
_shelx_shelxl_version_number 2014/7
_olex2_submission_special_instructions 'No special instructions were received'

loop_
_space_group_symop_operation_xyz
'x, y, z'
'-x+1/2, y+1/2, -z+1/2'
'-x, -y, -z'
'x-1/2, -y-1/2, z-1/2'

loop_
_atom_site_label
_atom_site_type_symbol
_atom_site_fract_x
_atom_site_fract_y
_atom_site_fract_z
_atom_site_U_iso_or_equiv
_atom_site_adp_type
_atom_site_occupancy
_atom_site_site_symmetry_order
_atom_site_calc_flag
_atom_site_refinement_flags_posn
_atom_site_refinement_flags_occupancy
_atom_site_disorder_assembly
_atom_site_disorder_group
Ni1 Ni 0.29152(2) 0.71842(2) 0.60659(2) 0.02203(8) Uani 1 1 d . . . .
P1 P 0.33777(4) 0.59737(3) 0.64804(3) 0.01897(11) Uani 1 1 d . . . .
Cl1 Cl 0.18144(4) 0.67432(3) 0.47485(3) 0.02517(11) Uani 1 1 d . . . .
P2 P 0.42495(4) 0.75350(3) 0.55308(3) 0.01784(11) Uani 1 1 d . . . .
C20 C 0.47700(16) 0.67560(11) 0.49853(11) 0.0197(4) Uani 1 1 d . . . .
H20A H 0.4118 0.6454 0.4665 0.024 Uiso 1 1 calc R . . .
H20B H 0.5134 0.7005 0.4607 0.024 Uiso 1 1 calc R . . .
C19 C 0.55920(16) 0.61968(11) 0.55083(11) 0.0196(4) Uani 1 1 d . . . .
C22 C 0.56680(16) 0.80491(11) 0.69841(11) 0.0217(4) Uani 1 1 d . . . .
H22 H 0.5050 0.7944 0.7192 0.026 Uiso 1 1 calc R . . .
C17 C 0.75299(17) 0.57804(12) 0.60296(12) 0.0272(4) Uani 1 1 d . . . .
H17 H 0.8304 0.5855 0.6069 0.033 Uiso 1 1 calc R . . .
C18 C 0.67333(16) 0.62842(11) 0.55768(11) 0.0238(4) Uani 1 1 d . . . .
H18 H 0.6970 0.6703 0.5304 0.029 Uiso 1 1 calc R . . .
C21 C 0.55487(16) 0.79483(10) 0.61719(11) 0.0197(4) Uani 1 1 d . . . .
C7 C 0.42833(16) 0.57982(12) 0.74919(11) 0.0246(4) Uani 1 1 d . . . .
C23 C 0.66819(17) 0.83013(11) 0.74961(12) 0.0268(4) Uani 1 1 d . . . .
H23 H 0.6758 0.8368 0.8051 0.032 Uiso 1 1 calc R . . .
C14 C 0.52484(16) 0.55728(11) 0.59085(11) 0.0210(4) Uani 1 1 d . . . .
C2 C 0.15961(16) 0.49487(11) 0.57973(12) 0.0240(4) Uani 1 1 d . . . .
H2 H 0.1820 0.4997 0.5319 0.029 Uiso 1 1 calc R . . .
C32 C 0.32938(16) 0.80767(12) 0.39626(12) 0.0250(4) Uani 1 1 d . . . .
H32 H 0.3157 0.7542 0.3823 0.030 Uiso 1 1 calc R . . .
C1 C 0.21802(16) 0.53483(11) 0.64821(11) 0.0214(4) Uani 1 1 d . . . .
C13 C 0.40324(16) 0.53977(11) 0.58289(12) 0.0219(4) Uani 1 1 d . . . .
H13A H 0.3964 0.4836 0.5946 0.026 Uiso 1 1 calc R . . .
H13B H 0.3599 0.5487 0.5265 0.026 Uiso 1 1 calc R . . .
C3 C 0.06877(17) 0.44789(12) 0.58090(13) 0.0287(5) Uani 1 1 d . . . .
H3 H 0.0304 0.4197 0.5342 0.034 Uiso 1 1 calc R . . .
C15 C 0.60636(17) 0.50727(11) 0.63622(12) 0.0262(4) Uani 1 1 d . . . .
H15 H 0.5837 0.4652 0.6638 0.031 Uiso 1 1 calc R . . .
C16 C 0.71921(18) 0.51679(12) 0.64250(12) 0.0291(5) Uani 1 1 d . . . .
H16 H 0.7731 0.4815 0.6737 0.035 Uiso 1 1 calc R . . .
C6 C 0.18216(18) 0.52826(13) 0.71687(12) 0.0296(5) Uani 1 1 d . . . .
H6 H 0.2209 0.5555 0.7641 0.036 Uiso 1 1 calc R . . .
C27 C 0.38189(15) 0.82806(11) 0.47513(11) 0.0210(4) Uani 1 1 d . . . .
C26 C 0.64506(17) 0.81282(11) 0.58728(12) 0.0250(4) Uani 1 1 d . . . .
H26 H 0.6372 0.8081 0.5315 0.030 Uiso 1 1 calc R . . .
C31 C 0.29680(17) 0.86481(13) 0.33778(13) 0.0315(5) Uani 1 1 d . . . .
H31 H 0.2620 0.8502 0.2839 0.038 Uiso 1 1 calc R . . .
C28 C 0.39908(17) 0.90717(12) 0.49446(13) 0.0283(5) Uani 1 1 d . . . .
H28 H 0.4340 0.9223 0.5482 0.034 Uiso 1 1 calc R . . .
C24 C 0.75729(18) 0.84530(12) 0.71919(13) 0.0307(5) Uani 1 1 d . . . .
H24 H 0.8273 0.8613 0.7541 0.037 Uiso 1 1 calc R . . .
C25 C 0.74604(18) 0.83747(12) 0.63821(13) 0.0308(5) Uani 1 1 d . . . .
H25 H 0.8077 0.8490 0.6176 0.037 Uiso 1 1 calc R . . .
C5 C 0.08999(19) 0.48208(14) 0.71678(13) 0.0370(5) Uani 1 1 d . . . .
H5 H 0.0656 0.4784 0.7639 0.044 Uiso 1 1 calc R . . .
C29 C 0.36558(19) 0.96370(13) 0.43577(14) 0.0353(5) Uani 1 1 d . . . .
H29 H 0.3777 1.0174 0.4494 0.042 Uiso 1 1 calc R . . .
C8 C 0.4492(2) 0.50475(14) 0.78070(13) 0.0364(5) Uani 1 1 d . . . .
H8 H 0.4181 0.4609 0.7487 0.044 Uiso 1 1 calc R . . .
C12 C 0.47535(17) 0.64201(14) 0.79749(12) 0.0329(5) Uani 1 1 d . . . .
H12 H 0.4612 0.6937 0.7772 0.039 Uiso 1 1 calc R . . .
C4 C 0.03367(18) 0.44172(13) 0.64930(13) 0.0338(5) Uani 1 1 d . . . .
H4 H -0.0290 0.4098 0.6497 0.041 Uiso 1 1 calc R . . .
C10 C 0.56231(19) 0.55664(18) 0.90531(15) 0.0468(7) Uani 1 1 d . . . .
H10 H 0.6081 0.5487 0.9584 0.056 Uiso 1 1 calc R . . .
C30 C 0.31480(18) 0.94267(14) 0.35771(14) 0.0357(5) Uani 1 1 d . . . .
H30 H 0.2922 0.9817 0.3176 0.043 Uiso 1 1 calc R . . .
C9 C 0.5156(2) 0.49369(17) 0.85890(15) 0.0466(7) Uani 1 1 d . . . .
H9 H 0.5286 0.4423 0.8803 0.056 Uiso 1 1 calc R . . .
C11 C 0.54290(19) 0.63070(17) 0.87509(14) 0.0450(6) Uani 1 1 d . . . .
H11 H 0.5755 0.6743 0.9070 0.054 Uiso 1 1 calc R . . .
C35 C 0.1800(4) 0.7202(3) 0.6763(3) 0.0295(11) Uani 0.664(3) 1 d . P A 1
H35 H 0.2013 0.6871 0.7256 0.035 Uiso 0.664(3) 1 calc R P A 1
C36 C 0.0577(14) 0.7080(8) 0.6208(11) 0.057(3) Uani 0.664(3) 1 d . P A 1
H36A H 0.0454 0.7419 0.5738 0.086 Uiso 0.664(3) 1 calc GR P A 1
H36B H 0.0034 0.7211 0.6505 0.086 Uiso 0.664(3) 1 calc GR P A 1
H36C H 0.0477 0.6532 0.6036 0.086 Uiso 0.664(3) 1 calc GR P A 1
C34 C 0.2429(3) 0.79092(19) 0.6797(2) 0.0320(7) Uani 0.664(3) 1 d . P A 1
H34 H 0.2973 0.8074 0.7312 0.038 Uiso 0.664(3) 1 calc R P A 1
C33 C 0.2383(4) 0.8320(2) 0.6081(3) 0.0398(10) Uani 0.664(3) 1 d . P A 1
H33A H 0.2950 0.8736 0.6111 0.048 Uiso 0.664(3) 1 calc R P A 1
H33B H 0.1628 0.8449 0.5729 0.048 Uiso 0.664(3) 1 calc R P A 1
C34A C 0.1751(6) 0.7989(4) 0.6190(4) 0.0320(7) Uani 0.336(3) 1 d . P A 2
H34A H 0.1242 0.8257 0.5715 0.038 Uiso 0.336(3) 1 calc R P A 2
C33A C 0.2817(8) 0.8258(5) 0.6542(6) 0.0398(10) Uani 0.336(3) 1 d . P A 2
H33C H 0.3045 0.8293 0.7134 0.048 Uiso 0.336(3) 1 calc R P A 2
H33D H 0.3075 0.8706 0.6278 0.048 Uiso 0.336(3) 1 calc R P A 2
C35A C 0.1458(11) 0.7272(7) 0.6470(6) 0.0295(11) Uani 0.336(3) 1 d . P A 2
H35A H 0.1634 0.7256 0.7067 0.035 Uiso 0.336(3) 1 calc R P A 2
C36A C 0.038(3) 0.6905(19) 0.607(2) 0.057(3) Uani 0.336(3) 1 d . P A 2
H36D H 0.0149 0.7051 0.5505 0.086 Uiso 0.336(3) 1 calc GR P A 2
H36E H -0.0195 0.7084 0.6327 0.086 Uiso 0.336(3) 1 calc GR P A 2
H36F H 0.0449 0.6336 0.6122 0.086 Uiso 0.336(3) 1 calc GR P A 2

loop_
_atom_site_aniso_label
_atom_site_aniso_U_11
_atom_site_aniso_U_22
_atom_site_aniso_U_33
_atom_site_aniso_U_23
_atom_site_aniso_U_13
_atom_site_aniso_U_12
Ni1 0.03042(15) 0.01630(13) 0.02562(15) -0.00305(10) 0.01818(11) -0.00327(10)
P1 0.0238(3) 0.0190(2) 0.0166(2) -0.00060(19) 0.0097(2) -0.00290(19)
Cl1 0.0238(2) 0.0262(3) 0.0241(2) 0.00265(19) 0.00432(19) -0.00604(19)
P2 0.0235(2) 0.0159(2) 0.0157(2) -0.00131(18) 0.00797(19) -0.00481(19)
C20 0.0253(10) 0.0209(10) 0.0154(9) -0.0019(7) 0.0098(8) -0.0046(8)
C19 0.0274(10) 0.0189(9) 0.0151(9) -0.0061(7) 0.0103(8) -0.0027(8)
C22 0.0296(10) 0.0162(9) 0.0205(10) 0.0000(7) 0.0090(8) -0.0005(8)
C17 0.0243(10) 0.0314(11) 0.0278(11) -0.0077(9) 0.0104(9) -0.0021(9)
C18 0.0303(11) 0.0221(10) 0.0227(10) -0.0047(8) 0.0136(9) -0.0047(8)
C21 0.0249(10) 0.0130(9) 0.0211(10) -0.0003(7) 0.0065(8) -0.0022(7)
C7 0.0218(10) 0.0341(11) 0.0213(10) 0.0036(8) 0.0115(8) 0.0020(8)
C23 0.0361(12) 0.0217(10) 0.0199(10) -0.0029(8) 0.0032(9) 0.0008(8)
C14 0.0294(10) 0.0189(9) 0.0175(9) -0.0044(7) 0.0113(8) -0.0008(8)
C2 0.0270(10) 0.0237(10) 0.0219(10) 0.0028(8) 0.0077(8) -0.0017(8)
C32 0.0236(10) 0.0276(10) 0.0238(10) 0.0010(8) 0.0067(8) -0.0069(8)
C1 0.0250(10) 0.0180(9) 0.0224(10) 0.0029(8) 0.0087(8) -0.0007(8)
C13 0.0301(10) 0.0167(9) 0.0231(10) -0.0011(8) 0.0146(8) -0.0031(8)
C3 0.0291(11) 0.0265(11) 0.0271(11) 0.0009(9) 0.0021(9) -0.0047(9)
C15 0.0361(12) 0.0220(10) 0.0251(10) 0.0014(8) 0.0160(9) 0.0020(9)
C16 0.0335(11) 0.0293(11) 0.0252(11) -0.0014(9) 0.0093(9) 0.0070(9)
C6 0.0342(12) 0.0345(12) 0.0221(11) -0.0014(9) 0.0112(9) -0.0101(9)
C27 0.0215(10) 0.0228(10) 0.0200(10) 0.0022(8) 0.0078(8) -0.0057(8)
C26 0.0331(11) 0.0227(10) 0.0212(10) -0.0024(8) 0.0110(9) -0.0088(8)
C31 0.0274(11) 0.0420(13) 0.0224(11) 0.0061(9) 0.0021(9) -0.0053(9)
C28 0.0326(11) 0.0229(10) 0.0259(11) 0.0029(8) 0.0022(9) -0.0087(9)
C24 0.0283(11) 0.0263(11) 0.0323(12) -0.0094(9) -0.0003(9) -0.0052(9)
C25 0.0298(11) 0.0287(11) 0.0368(12) -0.0065(9) 0.0139(10) -0.0108(9)
C5 0.0409(13) 0.0465(14) 0.0284(12) 0.0048(10) 0.0174(10) -0.0148(11)
C29 0.0382(12) 0.0231(11) 0.0398(13) 0.0078(10) 0.0031(10) -0.0101(9)
C8 0.0434(13) 0.0376(13) 0.0301(12) 0.0039(10) 0.0132(10) 0.0132(10)
C12 0.0289(11) 0.0453(13) 0.0237(11) 0.0036(10) 0.0060(9) -0.0143(10)
C4 0.0309(12) 0.0337(12) 0.0368(13) 0.0074(10) 0.0096(10) -0.0130(9)
C10 0.0226(12) 0.087(2) 0.0279(13) 0.0106(13) 0.0016(10) 0.0071(12)
C30 0.0325(12) 0.0377(13) 0.0336(13) 0.0169(10) 0.0038(10) -0.0043(10)
C9 0.0430(14) 0.0627(17) 0.0374(14) 0.0200(13) 0.0163(12) 0.0304(13)
C11 0.0317(13) 0.0718(18) 0.0289(12) 0.0018(12) 0.0039(10) -0.0189(12)
C35 0.039(3) 0.0285(17) 0.031(3) -0.006(2) 0.025(2) -0.001(2)
C36 0.067(7) 0.053(7) 0.064(6) 0.005(4) 0.040(5) 0.015(5)
C34 0.0416(18) 0.0259(15) 0.0363(17) -0.0112(14) 0.0235(14) 0.0030(14)
C33 0.058(3) 0.0233(15) 0.054(3) -0.005(2) 0.043(2) -0.0001(18)
C34A 0.0416(18) 0.0259(15) 0.0363(17) -0.0112(14) 0.0235(14) 0.0030(14)
C33A 0.058(3) 0.0233(15) 0.054(3) -0.005(2) 0.043(2) -0.0001(18)
C35A 0.039(3) 0.0285(17) 0.031(3) -0.006(2) 0.025(2) -0.001(2)
C36A 0.067(7) 0.053(7) 0.064(6) 0.005(4) 0.040(5) 0.015(5)

loop_
_atom_type_symbol
_atom_type_description
_atom_type_scat_dispersion_real
_atom_type_scat_dispersion_imag
_atom_type_scat_source
C C 0.0033 0.0016 'International Tables Vol C Tables 4.2.6.8 and 6.1.1.4'
H H 0.0000 0.0000 'International Tables Vol C Tables 4.2.6.8 and 6.1.1.4'
Cl Cl 0.1484 0.1585 'International Tables Vol C Tables 4.2.6.8 and 6.1.1.4'
Ni Ni 0.3393 1.1124 'International Tables Vol C Tables 4.2.6.8 and 6.1.1.4'
P P 0.1023 0.0942 'International Tables Vol C Tables 4.2.6.8 and 6.1.1.4'

loop_
_geom_angle_atom_site_label_1
_geom_angle_atom_site_label_2
_geom_angle_atom_site_label_3
_geom_angle
P1 Ni1 Cl1 92.472(19)
P2 Ni1 P1 103.69(2)
P2 Ni1 Cl1 88.678(18)
C35 Ni1 P1 88.71(15)
C35 Ni1 Cl1 105.30(13)
C35 Ni1 P2 161.03(15)
C34 Ni1 P1 118.20(11)
C34 Ni1 Cl1 127.23(11)
C34 Ni1 P2 119.93(10)
C34 Ni1 C35 41.19(18)
C34 Ni1 C33 41.03(16)
C33 Ni1 P1 159.23(12)
C33 Ni1 Cl1 101.94(14)
C33 Ni1 P2 91.65(11)
C33 Ni1 C35 73.19(19)
C34A Ni1 P1 136.1(2)
C34A Ni1 Cl1 94.6(2)
C34A Ni1 P2 119.7(2)
C34A Ni1 C35A 39.4(4)
C33A Ni1 P1 138.7(3)
C33A Ni1 Cl1 125.6(3)
C33A Ni1 P2 93.6(3)
C33A Ni1 C34A 39.3(3)
C33A Ni1 C35A 69.3(4)
C35A Ni1 P1 97.2(3)
C35A Ni1 Cl1 91.6(3)
C35A Ni1 P2 159.0(3)
C7 P1 Ni1 120.03(7)
C7 P1 C1 100.58(9)
C7 P1 C13 104.20(9)
C1 P1 Ni1 114.25(6)
C1 P1 C13 100.53(9)
C13 P1 Ni1 114.61(6)
C20 P2 Ni1 115.50(6)
C21 P2 Ni1 119.14(6)
C21 P2 C20 102.60(9)
C21 P2 C27 102.04(8)
C27 P2 Ni1 113.95(6)
C27 P2 C20 101.16(9)
P2 C20 H20A 108.5
P2 C20 H20B 108.5
H20A C20 H20B 107.5
C19 C20 P2 114.90(12)
C19 C20 H20A 108.5
C19 C20 H20B 108.5
C18 C19 C20 118.93(17)
C18 C19 C14 118.64(18)
C14 C19 C20 122.40(17)
C21 C22 H22 119.6
C21 C22 C23 120.76(18)
C23 C22 H22 119.6
C18 C17 H17 120.3
C18 C17 C16 119.39(19)
C16 C17 H17 120.3
C19 C18 H18 119.0
C17 C18 C19 121.97(18)
C17 C18 H18 119.0
C22 C21 P2 119.70(14)
C22 C21 C26 118.86(18)
C26 C21 P2 121.35(15)
C8 C7 P1 121.82(17)
C12 C7 P1 120.07(16)
C12 C7 C8 118.1(2)
C22 C23 H23 120.3
C24 C23 C22 119.39(19)
C24 C23 H23 120.3
C19 C14 C13 122.66(17)
C15 C14 C19 118.51(18)
C15 C14 C13 118.74(17)
C1 C2 H2 119.9
C3 C2 H2 119.9
C3 C2 C1 120.26(18)
C27 C32 H32 119.7
C31 C32 H32 119.7
C31 C32 C27 120.52(19)
C2 C1 P1 121.06(14)
C6 C1 P1 120.09(15)
C6 C1 C2 118.83(18)
P1 C13 H13A 108.3
P1 C13 H13B 108.3
C14 C13 P1 115.82(13)
C14 C13 H13A 108.3
C14 C13 H13B 108.3
H13A C13 H13B 107.4
C2 C3 H3 119.7
C4 C3 C2 120.5(2)
C4 C3 H3 119.7
C14 C15 H15 118.9
C16 C15 C14 122.15(19)
C16 C15 H15 118.9
C17 C16 C15 119.3(2)
C17 C16 H16 120.3
C15 C16 H16 120.3
C1 C6 H6 119.9
C5 C6 C1 120.3(2)
C5 C6 H6 119.9
C32 C27 P2 121.11(15)
C32 C27 C28 118.63(18)
C28 C27 P2 120.25(15)
C21 C26 H26 119.8
C25 C26 C21 120.36(19)
C25 C26 H26 119.8
C32 C31 H31 119.9
C30 C31 C32 120.2(2)
C30 C31 H31 119.9
C27 C28 H28 119.8
C29 C28 C27 120.4(2)
C29 C28 H28 119.8
C23 C24 H24 119.7
C23 C24 C25 120.60(19)
C25 C24 H24 119.7
C26 C25 H25 120.0
C24 C25 C26 119.97(19)
C24 C25 H25 120.0
C6 C5 H5 119.7
C4 C5 C6 120.7(2)
C4 C5 H5 119.7
C28 C29 H29 119.8
C30 C29 C28 120.4(2)
C30 C29 H29 119.8
C7 C8 H8 119.9
C7 C8 C9 120.3(2)
C9 C8 H8 119.9
C7 C12 H12 119.3
C7 C12 C11 121.5(2)
C11 C12 H12 119.3
C3 C4 H4 120.3
C5 C4 C3 119.43(19)
C5 C4 H4 120.3
C9 C10 H10 120.0
C11 C10 H10 120.0
C11 C10 C9 120.0(2)
C31 C30 H30 120.1
C29 C30 C31 119.9(2)
C29 C30 H30 120.1
C8 C9 H9 119.8
C10 C9 C8 120.4(2)
C10 C9 H9 119.8
C12 C11 H11 120.1
C10 C11 C12 119.8(2)
C10 C11 H11 120.1
Ni1 C35 H35 115.6
C36 C35 Ni1 109.0(7)
C36 C35 H35 115.6
C34 C35 Ni1 66.1(2)
C34 C35 H35 115.6
C34 C35 C36 124.1(7)
C35 C36 H36A 109.5
C35 C36 H36B 109.5
C35 C36 H36C 109.5
H36A C36 H36B 109.5
H36A C36 H36C 109.5
H36B C36 H36C 109.5
Ni1 C34 H34 120.0
C35 C34 Ni1 72.7(2)
C35 C34 H34 120.0
C33 C34 Ni1 72.10(19)
C33 C34 C35 119.6(3)
C33 C34 H34 120.0
Ni1 C33 H33A 117.0
Ni1 C33 H33B 117.0
C34 C33 Ni1 66.87(19)
C34 C33 H33A 117.0
C34 C33 H33B 117.0
H33A C33 H33B 114.0
Ni1 C34A H34A 121.5
C33A C34A Ni1 69.8(4)
C33A C34A H34A 121.5
C33A C34A C35A 116.6(8)
C35A C34A Ni1 72.9(6)
C35A C34A H34A 121.5
Ni1 C33A H33C 116.5
Ni1 C33A H33D 116.5
C34A C33A Ni1 70.9(4)
C34A C33A H33C 116.5
C34A C33A H33D 116.5
H33C C33A H33D 113.5
Ni1 C35A H35A 112.5
C34A C35A Ni1 67.7(6)
C34A C35A H35A 112.5
C34A C35A C36A 120.1(18)
C36A C35A Ni1 124.5(17)
C36A C35A H35A 112.5
C35A C36A H36D 109.5
C35A C36A H36E 109.5
C35A C36A H36F 109.5
H36D C36A H36E 109.5
H36D C36A H36F 109.5
H36E C36A H36F 109.5

loop_
_geom_bond_atom_site_label_1
_geom_bond_atom_site_label_2
_geom_bond_distance
Ni1 P1 2.2148(5)
Ni1 Cl1 2.4371(5)
Ni1 P2 2.1927(5)
Ni1 C35 2.075(5)
Ni1 C34 1.986(3)
Ni1 C33 2.055(4)
Ni1 C34A 2.047(6)
Ni1 C33A 2.032(8)
Ni1 C35A 2.115(13)
P1 C7 1.829(2)
P1 C1 1.8292(19)
P1 C13 1.8495(19)
P2 C20 1.8520(18)
P2 C21 1.8262(19)
P2 C27 1.8292(19)
C20 H20A 0.9900
C20 H20B 0.9900
C20 C19 1.505(3)
C19 C18 1.393(3)
C19 C14 1.403(3)
C22 H22 0.9500
C22 C21 1.389(3)
C22 C23 1.391(3)
C17 H17 0.9500
C17 C18 1.380(3)
C17 C16 1.380(3)
C18 H18 0.9500
C21 C26 1.391(3)
C7 C8 1.392(3)
C7 C12 1.380(3)
C23 H23 0.9500
C23 C24 1.374(3)
C14 C13 1.504(3)
C14 C15 1.390(3)
C2 H2 0.9500
C2 C1 1.389(3)
C2 C3 1.387(3)
C32 H32 0.9500
C32 C27 1.389(3)
C32 C31 1.387(3)
C1 C6 1.389(3)
C13 H13A 0.9900
C13 H13B 0.9900
C3 H3 0.9500
C3 C4 1.379(3)
C15 H15 0.9500
C15 C16 1.381(3)
C16 H16 0.9500
C6 H6 0.9500
C6 C5 1.388(3)
C27 C28 1.396(3)
C26 H26 0.9500
C26 C25 1.382(3)
C31 H31 0.9500
C31 C30 1.379(3)
C28 H28 0.9500
C28 C29 1.383(3)
C24 H24 0.9500
C24 C25 1.382(3)
C25 H25 0.9500
C5 H5 0.9500
C5 C4 1.373(3)
C29 H29 0.9500
C29 C30 1.376(3)
C8 H8 0.9500
C8 C9 1.392(3)
C12 H12 0.9500
C12 C11 1.390(3)
C4 H4 0.9500
C10 H10 0.9500
C10 C9 1.373(4)
C10 C11 1.367(4)
C30 H30 0.9500
C9 H9 0.9500
C11 H11 0.9500
C35 H35 1.0000
C35 C36 1.568(15)
C35 C34 1.431(7)
C36 H36A 0.9800
C36 H36B 0.9800
C36 H36C 0.9800
C34 H34 1.0000
C34 C33 1.418(6)
C33 H33A 0.9900
C33 H33B 0.9900
C34A H34A 1.0000
C34A C33A 1.372(13)
C34A C35A 1.403(14)
C33A H33C 0.9900
C33A H33D 0.9900
C35A H35A 1.0000
C35A C36A 1.47(3)
C36A H36D 0.9800
C36A H36E 0.9800
C36A H36F 0.9800

loop_
_geom_torsion_atom_site_label_1
_geom_torsion_atom_site_label_2
_geom_torsion_atom_site_label_3
_geom_torsion_atom_site_label_4
_geom_torsion
Ni1 P1 C7 C8 172.72(14)
Ni1 P1 C7 C12 -5.27(19)
Ni1 P1 C1 C2 85.82(16)
Ni1 P1 C1 C6 -92.46(17)
Ni1 P1 C13 C14 77.60(15)
Ni1 P2 C20 C19 -79.55(14)
Ni1 P2 C21 C22 -1.22(18)
Ni1 P2 C21 C26 175.38(13)
Ni1 P2 C27 C32 -85.52(16)
Ni1 P2 C27 C28 92.99(16)
Ni1 C35 C34 C33 56.9(3)
Ni1 C34A C35A C36A -118(2)
P1 C7 C8 C9 -177.84(17)
P1 C7 C12 C11 178.85(17)
P1 C1 C6 C5 178.74(17)
P2 C20 C19 C18 -101.95(17)
P2 C20 C19 C14 80.3(2)
P2 C21 C26 C25 -174.21(15)
P2 C27 C28 C29 -179.35(17)
C20 P2 C21 C22 -130.26(15)
C20 P2 C21 C26 46.34(17)
C20 P2 C27 C32 39.09(17)
C20 P2 C27 C28 -142.41(16)
C20 C19 C18 C17 -178.32(17)
C20 C19 C14 C13 1.8(3)
C20 C19 C14 C15 178.31(17)
C19 C14 C13 P1 -83.0(2)
C19 C14 C15 C16 -0.5(3)
C22 C21 C26 C25 2.4(3)
C22 C23 C24 C25 1.5(3)
C18 C19 C14 C13 -175.89(17)
C18 C19 C14 C15 0.6(3)
C18 C17 C16 C15 -0.2(3)
C21 P2 C20 C19 51.72(15)
C21 P2 C27 C32 144.72(16)
C21 P2 C27 C28 -36.77(18)
C21 C22 C23 C24 0.1(3)
C21 C26 C25 C24 -0.8(3)
C7 P1 C1 C2 -144.20(16)
C7 P1 C1 C6 37.52(18)
C7 P1 C13 C14 -55.54(16)
C7 C8 C9 C10 -0.9(3)
C7 C12 C11 C10 -1.1(3)
C23 C22 C21 P2 174.62(14)
C23 C22 C21 C26 -2.1(3)
C23 C24 C25 C26 -1.2(3)
C14 C19 C18 C17 -0.5(3)
C14 C15 C16 C17 0.3(3)
C2 C1 C6 C5 0.4(3)
C2 C3 C4 C5 -0.5(3)
C32 C27 C28 C29 -0.8(3)
C32 C31 C30 C29 0.2(3)
C1 P1 C7 C8 46.53(18)
C1 P1 C7 C12 -131.47(16)
C1 P1 C13 C14 -159.40(14)
C1 C2 C3 C4 1.6(3)
C1 C6 C5 C4 0.6(4)
C13 P1 C7 C8 -57.30(18)
C13 P1 C7 C12 124.71(16)
C13 P1 C1 C2 -37.43(18)
C13 P1 C1 C6 144.29(17)
C13 C14 C15 C16 176.11(18)
C3 C2 C1 P1 -179.79(15)
C3 C2 C1 C6 -1.5(3)
C15 C14 C13 P1 100.49(18)
C16 C17 C18 C19 0.3(3)
C6 C5 C4 C3 -0.6(4)
C27 P2 C20 C19 156.91(13)
C27 P2 C21 C22 125.24(15)
C27 P2 C21 C26 -58.17(17)
C27 C32 C31 C30 -1.0(3)
C27 C28 C29 C30 0.1(3)
C31 C32 C27 P2 179.78(15)
C31 C32 C27 C28 1.2(3)
C28 C29 C30 C31 0.2(3)
C8 C7 C12 C11 0.8(3)
C12 C7 C8 C9 0.2(3)
C9 C10 C11 C12 0.3(4)
C11 C10 C9 C8 0.7(4)
C35 C34 C33 Ni1 -57.2(3)
C36 C35 C34 Ni1 -97.4(8)
C36 C35 C34 C33 -40.6(10)
C33A C34A C35A Ni1 -56.1(6)
C33A C34A C35A C36A -174.1(19)
C35A C34A C33A Ni1 57.7(7)
